data_2215828
loop_
_publ_author_name
'Copolovici, Lucian'
'Bojan, Vilma'
'Silvestru, Cristian'
'Varga, Richard A.'

_publ_section_title
;
 1-Bromo-2,6-bis(4-methylpiperazin-1-ylmethyl)benzene
;
_journal_coeditor_code BV2075
_journal_issue 11
_journal_name_full 'Acta Crystallographica Section E'
_journal_page_first o4323
_journal_page_last o4323
_journal_paper_doi 10.1107/S1600536807049781
_journal_volume 63
_journal_year 2007
_chemical_formula_iupac 'C18 H29 Br N4'
_chemical_formula_moiety 'C18 H29 Br N4'
_chemical_formula_sum 'C18 H29 Br N4'
_chemical_formula_weight 381.36
_chemical_name_systematic
;
1-Bromo-2,6-bis(4-methylpiperazin-1-ylmethyl)benzene
;
_space_group_IT_number 2
_symmetry_cell_setting triclinic
_symmetry_space_group_name_Hall '-P 1'
_symmetry_space_group_name_H-M 'P -1'
_atom_sites_solution_hydrogens geom
_atom_sites_solution_primary direct
_atom_sites_solution_secondary difmap
_audit_creation_method SHELXL-97
_cell_angle_alpha 68.4140(10)
_cell_angle_beta 81.9520(10)
_cell_angle_gamma 81.5070(10)
_cell_formula_units_Z 2
_cell_length_a 6.0449(5)
_cell_length_b 12.7217(10)
_cell_length_c 13.6242(11)
_cell_measurement_reflns_used 4367
_cell_measurement_temperature 297(2)
_cell_measurement_theta_max 26.79
_cell_measurement_theta_min 2.75
_cell_volume 959.37(13)
_computing_cell_refinement 'SAINT-Plus (Bruker, 2000)'
_computing_data_collection 'SMART (Bruker, 2000)'
_computing_data_reduction 'SAINT-Plus (Bruker, 2000)'
_computing_molecular_graphics 'DIAMOND (Brandenburg, 2006)'
_computing_publication_material 'publCIF (Westrip, 2007)'
_computing_structure_refinement 'SHELXTL (Bruker, 2001)'
_computing_structure_solution 'SHELXTL (Bruker, 2001)'
_diffrn_ambient_temperature 297(2)
_diffrn_measured_fraction_theta_full 0.997
_diffrn_measured_fraction_theta_max 0.997
_diffrn_measurement_device_type 'Bruker SMART APEX CCD area-detector'
_diffrn_measurement_method '\f and \w'
_diffrn_radiation_monochromator graphite
_diffrn_radiation_source 'fine-focus sealed tube'
_diffrn_radiation_type MoK\a
_diffrn_radiation_wavelength 0.71073
_diffrn_reflns_av_R_equivalents 0.0344
_diffrn_reflns_av_sigmaI/netI 0.0422
_diffrn_reflns_limit_h_max 7
_diffrn_reflns_limit_h_min -7
_diffrn_reflns_limit_k_max 15
_diffrn_reflns_limit_k_min -15
_diffrn_reflns_limit_l_max 16
_diffrn_reflns_limit_l_min -16
_diffrn_reflns_number 9255
_diffrn_reflns_theta_full 25.00
_diffrn_reflns_theta_max 25.00
_diffrn_reflns_theta_min 1.73
_exptl_absorpt_coefficient_mu 2.148
_exptl_absorpt_correction_T_max 0.7980
_exptl_absorpt_correction_T_min 0.5202
_exptl_absorpt_correction_type multi-scan
_exptl_absorpt_process_details '(SADABS; Sheldrick, 1996)'
_exptl_crystal_colour colourless
_exptl_crystal_density_diffrn 1.320
_exptl_crystal_density_method 'not measured'
_exptl_crystal_description block
_exptl_crystal_F_000 400
_exptl_crystal_size_max 0.35
_exptl_crystal_size_mid 0.22
_exptl_crystal_size_min 0.11
_refine_diff_density_max 0.596
_refine_diff_density_min -0.414
_refine_ls_extinction_method none
_refine_ls_goodness_of_fit_ref 1.165
_refine_ls_hydrogen_treatment constr
_refine_ls_matrix_type full
_refine_ls_number_parameters 210
_refine_ls_number_reflns 3359
_refine_ls_number_restraints 0
_refine_ls_restrained_S_all 1.165
_refine_ls_R_factor_all 0.0677
_refine_ls_R_factor_gt 0.0549
_refine_ls_shift/su_max 0.001
_refine_ls_shift/su_mean 0.000
_refine_ls_structure_factor_coef Fsqd
_refine_ls_weighting_details 'calc w=1/[\s^2^(Fo^2^)+(0.0328P)^2^+0.7407P] where P=(Fo^2^+2Fc^2^)/3'
_refine_ls_weighting_scheme calc
_refine_ls_wR_factor_gt 0.1050
_refine_ls_wR_factor_ref 0.1093
_reflns_number_gt 2832
_reflns_number_total 3359
_reflns_threshold_expression I>2\s(I)
_cod_data_source_file bv2075.cif
_cod_data_source_block I
_cod_database_code 2215828
_cod_database_fobs_code 2215828

loop_
_symmetry_equiv_pos_as_xyz
'x, y, z'
'-x, -y, -z'

loop_
_atom_site_type_symbol
_atom_site_label
_atom_site_fract_x
_atom_site_fract_y
_atom_site_fract_z
_atom_site_U_iso_or_equiv
_atom_site_adp_type
_atom_site_calc_flag
_atom_site_refinement_flags
_atom_site_occupancy
Br Br1 0.57925(8) 0.82020(4) 0.69557(4) 0.06516(19) Uani d . 1
C C1 0.6370(6) 0.7069(3) 0.6309(3) 0.0417(9) Uani d . 1
C C2 0.5553(6) 0.6019(3) 0.6844(3) 0.0410(8) Uani d . 1
C C3 0.6004(6) 0.5231(3) 0.6346(3) 0.0425(9) Uani d . 1
H H3 0.5482 0.4520 0.6678 0.051 Uiso calc R 1
C C4 0.7206(6) 0.5474(3) 0.5370(3) 0.0435(9) Uani d . 1
H H4 0.7490 0.4928 0.5052 0.052 Uiso calc R 1
C C5 0.7993(6) 0.6520(3) 0.4861(3) 0.0441(9) Uani d . 1
H H5 0.8802 0.6676 0.4199 0.053 Uiso calc R 1
C C6 0.7592(6) 0.7349(3) 0.5324(3) 0.0419(8) Uani d . 1
C C7 0.4353(7) 0.5736(3) 0.7942(3) 0.0519(10) Uani d . 1
H H7A 0.5420 0.5681 0.8433 0.062 Uiso calc R 1
H H7B 0.3207 0.6355 0.7948 0.062 Uiso calc R 1
C C8 0.8367(7) 0.8515(3) 0.4748(3) 0.0552(10) Uani d . 1
H H8A 0.7063 0.9059 0.4533 0.066 Uiso calc R 1
H H8B 0.9077 0.8725 0.5235 0.066 Uiso calc R 1
C C9 0.1148(7) 0.4843(3) 0.7882(3) 0.0566(10) Uani d . 1
H H9A 0.1380 0.5105 0.7115 0.068 Uiso calc R 1
H H9B 0.0158 0.5421 0.8080 0.068 Uiso calc R 1
C C10 0.0069(7) 0.3753(4) 0.8290(3) 0.0564(10) Uani d . 1
H H10A -0.1344 0.3874 0.7984 0.068 Uiso calc R 1
H H10B 0.1041 0.3180 0.8078 0.068 Uiso calc R 1
C C11 0.1785(6) 0.3187(3) 0.9883(3) 0.0524(10) Uani d . 1
H H11A 0.2759 0.2593 0.9705 0.063 Uiso calc R 1
H H11B 0.1519 0.2940 1.0649 0.063 Uiso calc R 1
C C12 0.2939(6) 0.4261(3) 0.9474(3) 0.0487(9) Uani d . 1
H H12A 0.2025 0.4839 0.9702 0.058 Uiso calc R 1
H H12B 0.4373 0.4111 0.9768 0.058 Uiso calc R 1
C C13 1.2219(7) 0.8154(4) 0.4098(3) 0.0563(10) Uani d . 1
H H13A 1.2242 0.7365 0.4565 0.068 Uiso calc R 1
H H13B 1.2704 0.8581 0.4475 0.068 Uiso calc R 1
C C14 1.3804(7) 0.8243(4) 0.3124(3) 0.0575(11) Uani d . 1
H H14A 1.5305 0.7934 0.3329 0.069 Uiso calc R 1
H H14B 1.3341 0.7800 0.2756 0.069 Uiso calc R 1
C C15 1.1582(7) 0.9861(3) 0.2136(3) 0.0559(10) Uani d . 1
H H15A 1.1102 0.9446 0.1746 0.067 Uiso calc R 1
H H15B 1.1579 1.0652 0.1675 0.067 Uiso calc R 1
C C16 0.9951(7) 0.9774(3) 0.3096(3) 0.0547(10) Uani d . 1
H H16A 1.0370 1.0229 0.3463 0.066 Uiso calc R 1
H H16B 0.8455 1.0069 0.2877 0.066 Uiso calc R 1
C C17 -0.1452(8) 0.2323(4) 0.9847(4) 0.0735(13) Uani d . 1
H H17A -0.0464 0.1715 0.9717 0.110 Uiso calc R 1
H H17B -0.2792 0.2443 0.9499 0.110 Uiso calc R 1
H H17C -0.1839 0.2129 1.0596 0.110 Uiso calc R 1
C C18 1.5396(8) 0.9510(4) 0.1482(4) 0.0763(14) Uani d . 1
H H18A 1.6876 0.9204 0.1692 0.114 Uiso calc R 1
H H18B 1.5409 1.0296 0.1037 0.114 Uiso calc R 1
H H18C 1.4930 0.9095 0.1097 0.114 Uiso calc R 1
N N1 0.3298(5) 0.4679(3) 0.8317(2) 0.0444(7) Uani d . 1
N N2 -0.0332(5) 0.3357(3) 0.9435(3) 0.0510(8) Uani d . 1
N N3 0.9942(5) 0.8594(2) 0.3813(2) 0.0464(8) Uani d . 1
N N4 1.3833(5) 0.9412(3) 0.2422(2) 0.0505(8) Uani d . 1

loop_
_atom_site_aniso_label
_atom_site_aniso_U_11
_atom_site_aniso_U_22
_atom_site_aniso_U_33
_atom_site_aniso_U_12
_atom_site_aniso_U_13
_atom_site_aniso_U_23
Br1 0.0773(3) 0.0560(3) 0.0734(3) -0.0182(2) 0.0172(2) -0.0405(2)
C1 0.040(2) 0.042(2) 0.051(2) -0.0026(16) -0.0053(17) -0.0267(18)
C2 0.037(2) 0.045(2) 0.045(2) -0.0048(16) -0.0064(16) -0.0195(17)
C3 0.046(2) 0.0359(19) 0.047(2) -0.0066(16) -0.0098(18) -0.0126(17)
C4 0.046(2) 0.040(2) 0.050(2) -0.0010(16) -0.0089(18) -0.0218(18)
C5 0.040(2) 0.050(2) 0.044(2) -0.0006(17) -0.0040(17) -0.0188(18)
C6 0.041(2) 0.0334(19) 0.051(2) -0.0013(16) -0.0099(17) -0.0129(17)
C7 0.055(2) 0.055(2) 0.051(2) -0.0150(19) 0.0016(19) -0.024(2)
C8 0.059(3) 0.046(2) 0.063(3) -0.0093(19) 0.007(2) -0.025(2)
C9 0.054(3) 0.058(3) 0.052(2) -0.007(2) -0.014(2) -0.009(2)
C10 0.052(2) 0.060(3) 0.059(3) -0.010(2) -0.018(2) -0.018(2)
C11 0.054(2) 0.055(2) 0.046(2) -0.0095(19) -0.0058(19) -0.0136(19)
C12 0.048(2) 0.059(2) 0.042(2) -0.0106(19) -0.0045(17) -0.0201(19)
C13 0.054(3) 0.058(3) 0.046(2) -0.005(2) -0.0064(19) -0.005(2)
C14 0.045(2) 0.061(3) 0.059(3) 0.002(2) -0.009(2) -0.013(2)
C15 0.067(3) 0.041(2) 0.052(2) -0.007(2) -0.011(2) -0.0047(19)
C16 0.055(2) 0.040(2) 0.064(3) -0.0036(18) -0.005(2) -0.014(2)
C17 0.063(3) 0.067(3) 0.087(3) -0.021(2) -0.002(3) -0.020(3)
C18 0.077(3) 0.088(4) 0.062(3) -0.025(3) 0.012(2) -0.025(3)
N1 0.0451(18) 0.0515(19) 0.0401(17) -0.0132(15) -0.0031(14) -0.0177(15)
N2 0.0411(18) 0.0475(19) 0.061(2) -0.0094(15) -0.0032(16) -0.0135(16)
N3 0.0443(18) 0.0372(17) 0.0519(19) -0.0045(14) -0.0015(15) -0.0100(15)
N4 0.050(2) 0.056(2) 0.0449(19) -0.0153(16) 0.0003(15) -0.0155(16)

loop_
_atom_type_symbol
_atom_type_description
_atom_type_scat_dispersion_real
_atom_type_scat_dispersion_imag
_atom_type_scat_source
C C 0.0033 0.0016 'International Tables Vol C Tables 4.2.6.8 and 6.1.1.4'
H H 0.0000 0.0000 'International Tables Vol C Tables 4.2.6.8 and 6.1.1.4'
N N 0.0061 0.0033 'International Tables Vol C Tables 4.2.6.8 and 6.1.1.4'
Br Br -0.2901 2.4595 'International Tables Vol C Tables 4.2.6.8 and 6.1.1.4'

loop_
_geom_angle_atom_site_label_1
_geom_angle_atom_site_label_2
_geom_angle_atom_site_label_3
_geom_angle
C6 C1 C2 123.6(3)
C6 C1 Br1 117.5(3)
C2 C1 Br1 118.9(3)
C3 C2 C1 116.8(3)
C3 C2 C7 121.7(3)
C1 C2 C7 121.3(3)
C4 C3 C2 121.4(3)
C4 C3 H3 119.3
C2 C3 H3 119.3
C3 C4 C5 120.4(3)
C3 C4 H4 119.8
C5 C4 H4 119.8
C4 C5 C6 120.8(3)
C4 C5 H5 119.6
C6 C5 H5 119.6
C1 C6 C5 117.0(3)
C1 C6 C8 122.0(3)
C5 C6 C8 121.0(3)
N1 C7 C2 114.0(3)
N1 C7 H7A 108.7
C2 C7 H7A 108.7
N1 C7 H7B 108.7
C2 C7 H7B 108.7
H7A C7 H7B 107.6
N3 C8 C6 114.0(3)
N3 C8 H8A 108.7
C6 C8 H8A 108.7
N3 C8 H8B 108.7
C6 C8 H8B 108.7
H8A C8 H8B 107.6
N1 C9 C10 110.7(3)
N1 C9 H9A 109.5
C10 C9 H9A 109.5
N1 C9 H9B 109.5
C10 C9 H9B 109.5
H9A C9 H9B 108.1
N2 C10 C9 110.5(3)
N2 C10 H10A 109.6
C9 C10 H10A 109.6
N2 C10 H10B 109.6
C9 C10 H10B 109.6
H10A C10 H10B 108.1
N2 C11 C12 111.6(3)
N2 C11 H11A 109.3
C12 C11 H11A 109.3
N2 C11 H11B 109.3
C12 C11 H11B 109.3
H11A C11 H11B 108.0
N1 C12 C11 110.8(3)
N1 C12 H12A 109.5
C11 C12 H12A 109.5
N1 C12 H12B 109.5
C11 C12 H12B 109.5
H12A C12 H12B 108.1
N3 C13 C14 110.6(3)
N3 C13 H13A 109.5
C14 C13 H13A 109.5
N3 C13 H13B 109.5
C14 C13 H13B 109.5
H13A C13 H13B 108.1
N4 C14 C13 110.7(3)
N4 C14 H14A 109.5
C13 C14 H14A 109.5
N4 C14 H14B 109.5
C13 C14 H14B 109.5
H14A C14 H14B 108.1
N4 C15 C16 111.7(3)
N4 C15 H15A 109.3
C16 C15 H15A 109.3
N4 C15 H15B 109.3
C16 C15 H15B 109.3
H15A C15 H15B 107.9
N3 C16 C15 110.6(3)
N3 C16 H16A 109.5
C15 C16 H16A 109.5
N3 C16 H16B 109.5
C15 C16 H16B 109.5
H16A C16 H16B 108.1
N2 C17 H17A 109.5
N2 C17 H17B 109.5
H17A C17 H17B 109.5
N2 C17 H17C 109.5
H17A C17 H17C 109.5
H17B C17 H17C 109.5
N4 C18 H18A 109.5
N4 C18 H18B 109.5
H18A C18 H18B 109.5
N4 C18 H18C 109.5
H18A C18 H18C 109.5
H18B C18 H18C 109.5
C9 N1 C7 111.4(3)
C9 N1 C12 109.1(3)
C7 N1 C12 109.6(3)
C11 N2 C10 109.0(3)
C11 N2 C17 111.3(3)
C10 N2 C17 111.5(3)
C13 N3 C16 108.6(3)
C13 N3 C8 111.6(3)
C16 N3 C8 110.3(3)
C14 N4 C15 108.7(3)
C14 N4 C18 111.2(3)
C15 N4 C18 111.0(3)

loop_
_geom_bond_atom_site_label_1
_geom_bond_atom_site_label_2
_geom_bond_distance
Br1 C1 1.918(3)
C1 C6 1.386(5)
C1 C2 1.392(5)
C2 C3 1.382(5)
C2 C7 1.507(5)
C3 C4 1.372(5)
C3 H3 0.9300
C4 C5 1.377(5)
C4 H4 0.9300
C5 C6 1.392(5)
C5 H5 0.9300
C6 C8 1.510(5)
C7 N1 1.460(5)
C7 H7A 0.9700
C7 H7B 0.9700
C8 N3 1.461(5)
C8 H8A 0.9700
C8 H8B 0.9700
C9 N1 1.459(5)
C9 C10 1.502(5)
C9 H9A 0.9700
C9 H9B 0.9700
C10 N2 1.449(5)
C10 H10A 0.9700
C10 H10B 0.9700
C11 N2 1.447(5)
C11 C12 1.509(5)
C11 H11A 0.9700
C11 H11B 0.9700
C12 N1 1.461(4)
C12 H12A 0.9700
C12 H12B 0.9700
C13 N3 1.456(5)
C13 C14 1.503(5)
C13 H13A 0.9700
C13 H13B 0.9700
C14 N4 1.443(5)
C14 H14A 0.9700
C14 H14B 0.9700
C15 N4 1.444(5)
C15 C16 1.504(5)
C15 H15A 0.9700
C15 H15B 0.9700
C16 N3 1.459(4)
C16 H16A 0.9700
C16 H16B 0.9700
C17 N2 1.454(5)
C17 H17A 0.9600
C17 H17B 0.9600
C17 H17C 0.9600
C18 N4 1.458(5)
C18 H18A 0.9600
C18 H18B 0.9600
C18 H18C 0.9600

loop_
_geom_hbond_atom_site_label_D
_geom_hbond_atom_site_label_H
_geom_hbond_atom_site_label_A
_geom_hbond_site_symmetry_A
_geom_hbond_distance_DH
_geom_hbond_distance_HA
_geom_hbond_distance_DA
_geom_hbond_angle_DHA
C16 H16A Br1 2_776 0.97 3.14 3.877(5) 134

loop_
_geom_torsion_atom_site_label_1
_geom_torsion_atom_site_label_2
_geom_torsion_atom_site_label_3
_geom_torsion_atom_site_label_4
_geom_torsion
C6 C1 C2 C3 -0.3(5)
Br1 C1 C2 C3 179.8(3)
C6 C1 C2 C7 176.3(3)
Br1 C1 C2 C7 -3.6(5)
C1 C2 C3 C4 0.2(5)
C7 C2 C3 C4 -176.4(3)
C2 C3 C4 C5 -0.1(5)
C3 C4 C5 C6 0.2(5)
C2 C1 C6 C5 0.3(5)
Br1 C1 C6 C5 -179.8(3)
C2 C1 C6 C8 177.4(3)
Br1 C1 C6 C8 -2.6(5)
C4 C5 C6 C1 -0.2(5)
C4 C5 C6 C8 -177.4(3)
C3 C2 C7 N1 -12.9(5)
C1 C2 C7 N1 170.7(3)
C1 C6 C8 N3 170.2(3)
C5 C6 C8 N3 -12.8(5)
N1 C9 C10 N2 60.2(4)
N2 C11 C12 N1 -57.1(4)
N3 C13 C14 N4 60.2(4)
N4 C15 C16 N3 -58.1(4)
C10 C9 N1 C7 -179.1(3)
C10 C9 N1 C12 -57.9(4)
C2 C7 N1 C9 -80.3(4)
C2 C7 N1 C12 158.9(3)
C11 C12 N1 C9 56.1(4)
C11 C12 N1 C7 178.3(3)
C12 C11 N2 C10 57.6(4)
C12 C11 N2 C17 -179.0(3)
C9 C10 N2 C11 -58.8(4)
C9 C10 N2 C17 177.9(3)
C14 C13 N3 C16 -58.2(4)
C14 C13 N3 C8 179.9(3)
C15 C16 N3 C13 56.9(4)
C15 C16 N3 C8 179.6(3)
C6 C8 N3 C13 -80.5(4)
C6 C8 N3 C16 158.6(3)
C13 C14 N4 C15 -58.5(4)
C13 C14 N4 C18 179.1(3)
C16 C15 N4 C14 57.8(4)
C16 C15 N4 C18 -179.6(3)

loop_
_cod_related_entry_id
_cod_related_entry_database
_cod_related_entry_code
1 ChemSpider 21121335
